data_7032872
loop_
_publ_author_name
'Glatz, Mathias'
'Bichler, Bernhard'
'Mastalir, Matthias'
'St\"oger, Berthold'
'Weil, Matthias'
'Mereiter, Kurt'
'Pittenauer, Ernst'
'Allmaier, G\"unter'
'Veiros, Luis F.'
'Kirchner, Karl'

_publ_section_title
;
 Iron(II) complexes featuring \k3- and \k2-bound PNP pincer ligands--the
 significance of sterics.
;
_journal_issue 1
_journal_name_full 'Dalton transactions (Cambridge, England : 2003)'
_journal_page_first 281
_journal_page_last 294
_journal_paper_doi 10.1039/c4dt02866j
_journal_volume 44
_journal_year 2015
_chemical_formula_moiety 'C26 H50 Br Fe N6 P4, C28 H28 B, 3(C4 H8 O) '
_chemical_formula_sum 'C66 H102 B Br Fe N6 O3 P4'
_chemical_formula_weight 1298
_chemical_name_common '[Fe(k3-P,N,P-PNP-Et)(k2-P,N-PNP-Et)Br]BPhMe4.3THF'
_chemical_name_systematic
; 
2d.3THF  --  [Fe(k^3^-P,N,P-PNP-Et)(k^2^-P,N-PNP-Et)Br]BPh^Me^~4~.3THF
;
_space_group_IT_number 2
_symmetry_cell_setting triclinic
_symmetry_Int_Tables_number 2
_symmetry_space_group_name_Hall '-P 1'
_symmetry_space_group_name_H-M 'P -1'
_cell_angle_alpha 75.954(7)
_cell_angle_beta 70.741(7)
_cell_angle_gamma 86.697(8)
_cell_formula_units_Z 2
_cell_length_a 12.778(5)
_cell_length_b 15.546(6)
_cell_length_c 18.790(7)
_cell_measurement_reflns_used 9410
_cell_measurement_temperature 100
_cell_measurement_theta_max 28.3
_cell_measurement_theta_min 2.2
_cell_volume 3417(2)
_computing_cell_refinement 'Bruker SAINT'
_computing_data_collection 'Bruker SMART'
_computing_data_reduction 'Bruker SAINT'
_computing_molecular_graphics 'Bruker SHELXTL'
_computing_publication_material 'Bruker SHELXTL'
_computing_structure_refinement 'Jana2006 [Petricek et al., 2006]'
_computing_structure_solution 'SUPERFLIP (Palatinus & Chapuis, 2007)'
_diffrn_ambient_temperature 100
_diffrn_measured_fraction_theta_full 0.98
_diffrn_measured_fraction_theta_max 0.97
_diffrn_measurement_device_type 'Bruker Smart APEX CCD'
_diffrn_measurement_method '\w scans'
_diffrn_radiation_monochromator graphite
_diffrn_radiation_probe x-ray
_diffrn_radiation_source 'fine-focus sealed tube'
_diffrn_radiation_type 'Mo K\a'
_diffrn_radiation_wavelength 0.71073
_diffrn_reflns_av_R_equivalents 0.0232
_diffrn_reflns_av_sigmaI/netI 0.0413
_diffrn_reflns_limit_h_max 16
_diffrn_reflns_limit_h_min 0
_diffrn_reflns_limit_k_max 20
_diffrn_reflns_limit_k_min -20
_diffrn_reflns_limit_l_max 24
_diffrn_reflns_limit_l_min -23
_diffrn_reflns_number 27496
_diffrn_reflns_theta_full 28.28
_diffrn_reflns_theta_max 28.34
_diffrn_reflns_theta_min 2.03
_exptl_absorpt_coefficient_mu 0.947
_exptl_absorpt_correction_T_max 0.95
_exptl_absorpt_correction_T_min 0.70
_exptl_absorpt_correction_type multi-scan
_exptl_absorpt_process_details 'program SADABS'
_exptl_crystal_colour green
_exptl_crystal_density_diffrn 1.2611
_exptl_crystal_description plate
_exptl_crystal_F_000 1380
_exptl_crystal_size_max 0.50
_exptl_crystal_size_mid 0.32
_exptl_crystal_size_min 0.06
_refine_diff_density_max 0.91
_refine_diff_density_min -0.45
_refine_ls_extinction_method none
_refine_ls_goodness_of_fit_gt 1.53
_refine_ls_goodness_of_fit_ref 1.42
_refine_ls_hydrogen_treatment mixed
_refine_ls_number_constraints 392
_refine_ls_number_parameters 755
_refine_ls_number_reflns 16613
_refine_ls_number_restraints 0
_refine_ls_R_factor_all 0.0599
_refine_ls_R_factor_gt 0.0436
_refine_ls_shift/su_max 0.0302
_refine_ls_shift/su_mean 0.0012
_refine_ls_structure_factor_coef Fsqd
_refine_ls_weighting_details w=1/(\s^2^(I)+0.0016I^2^)
_refine_ls_weighting_scheme sigma
_refine_ls_wR_factor_gt 0.1036
_refine_ls_wR_factor_ref 0.1110
_reflns_number_gt 12623
_reflns_number_total 16613
_reflns_threshold_expression I>3\s(I)
_cod_data_source_file c4dt02866j2.cif
_cod_data_source_block 2d
_cod_depositor_comments
;
The following automatic conversions were performed:

'_diffrn_radiation_probe' value 'X-ray' changed to 'x-ray' according
to
/usr/data/users/saulius/crontab/automatic-downloads/rss-feeds/RSC/lib/dictionaries/cif_core.dic
dictionary named 'cif_core.dic' version 2.4.2 from 2011-04-26.

Automatic conversion script
Id: cif_fix_values 2827 2014-09-09 07:05:25Z andrius 

 Adding full bibliography for 7032871--7032878.cif.
;
_cod_original_formula_sum 'C66 H102 B1 Br1 Fe1 N6 O3 P4'
_cod_database_code 7032872

loop_
_symmetry_equiv_pos_site_id
_symmetry_equiv_pos_as_xyz
1 x,y,z
2 -x,-y,-z

loop_
_atom_site_label
_atom_site_type_symbol
_atom_site_fract_x
_atom_site_fract_y
_atom_site_fract_z
_atom_site_adp_type
_atom_site_U_iso_or_equiv
_atom_site_site_symmetry_multiplicity
_atom_site_occupancy
_atom_site_calc_flag
Br1 Br 0.673650(19) 0.987428(14) 0.058625(12) Uani 0.02073(8) 2 1 d
Fe1 Fe 0.67658(3) 0.836013(19) 0.140799(16) Uani 0.01377(10) 2 1 d
P1 P 0.64994(5) 0.89282(4) 0.24421(3) Uani 0.01514(19) 2 1 d
P2 P 0.75329(5) 0.78425(4) 0.03341(3) Uani 0.0184(2) 2 1 d
N1 N 0.83991(15) 0.86730(12) 0.12158(10) Uani 0.0175(6) 2 1 d
N2 N 0.78272(16) 0.91911(13) 0.23348(11) Uani 0.0207(7) 2 1 d
N3 N 0.88930(18) 0.81330(14) 0.01111(12) Uani 0.0252(8) 2 1 d
C1 C 0.86649(19) 0.91206(14) 0.16780(13) Uani 0.0196(8) 2 1 d
C2 C 0.9726(2) 0.94626(16) 0.15047(14) Uani 0.0258(9) 2 1 d
C3 C 1.0535(2) 0.93459(17) 0.08397(15) Uani 0.0289(9) 2 1 d
C4 C 1.0293(2) 0.89015(16) 0.03536(14) Uani 0.0263(9) 2 1 d
C5 C 0.9210(2) 0.85806(15) 0.05534(13) Uani 0.0217(8) 2 1 d
C6 C 0.5743(2) 0.99529(14) 0.25772(13) Uani 0.0204(8) 2 1 d
C7 C 0.6318(2) 1.06408(16) 0.27856(15) Uani 0.0273(9) 2 1 d
C8 C 0.6034(2) 0.81858(15) 0.34058(12) Uani 0.0203(8) 2 1 d
C9 C 0.6146(2) 0.85436(15) 0.40663(13) Uani 0.0237(9) 2 1 d
C10 C 0.7264(2) 0.82815(16) -0.05878(13) Uani 0.0264(9) 2 1 d
C11 C 0.8087(2) 0.8047(2) -0.13015(14) Uani 0.0387(11) 2 1 d
C12 C 0.7645(2) 0.66542(15) 0.03852(13) Uani 0.0257(9) 2 1 d
C13 C 0.6614(2) 0.62228(18) 0.03992(16) Uani 0.0359(11) 2 1 d
P3 P 0.50044(5) 0.82424(4) 0.15517(3) Uani 0.01518(19) 2 1 d
P4 P 0.94861(6) 0.63509(5) 0.23734(4) Uani 0.0299(3) 2 1 d
N4 N 0.65391(16) 0.70459(12) 0.21015(10) Uani 0.0161(6) 2 1 d
N5 N 0.46972(18) 0.72087(13) 0.21219(12) Uani 0.0209(7) 2 1 d
N6 N 0.83705(17) 0.68628(14) 0.21215(12) Uani 0.0242(8) 2 1 d
C14 C 0.55048(19) 0.66774(14) 0.23188(12) Uani 0.0171(7) 2 1 d
C15 C 0.5236(2) 0.57986(15) 0.27234(13) Uani 0.0226(8) 2 1 d
C16 C 0.6057(2) 0.52697(15) 0.29190(13) Uani 0.0253(9) 2 1 d
C17 C 0.7094(2) 0.56201(15) 0.27331(13) Uani 0.0238(9) 2 1 d
C18 C 0.73320(19) 0.65067(14) 0.23241(12) Uani 0.0173(8) 2 1 d
C19 C 0.39117(19) 0.88788(14) 0.20991(13) Uani 0.0190(8) 2 1 d
C20 C 0.3710(2) 0.97956(15) 0.16412(14) Uani 0.0241(9) 2 1 d
C21 C 0.45130(19) 0.82397(15) 0.07351(13) Uani 0.0202(8) 2 1 d
C22 C 0.3276(2) 0.80126(16) 0.09503(14) Uani 0.0253(9) 2 1 d
C23 C 0.9906(3) 0.71874(19) 0.2770(2) Uani 0.0475(14) 2 1 d
C24 C 0.9123(3) 0.7196(3) 0.3583(2) Uani 0.0683(19) 2 1 d
C25 C 1.0564(2) 0.6517(2) 0.14186(17) Uani 0.0439(12) 2 1 d
C26 C 1.0439(3) 0.5856(3) 0.09677(19) Uani 0.0580(15) 2 1 d
C27 C 0.39005(18) 0.28753(13) 0.38739(12) Uani 0.0158(7) 2 1 d
C28 C 0.50357(19) 0.27649(14) 0.37762(12) Uani 0.0178(8) 2 1 d
C29 C 0.55669(19) 0.30918(14) 0.41970(13) Uani 0.0192(8) 2 1 d
C30 C 0.4988(2) 0.35657(14) 0.47455(13) Uani 0.0196(8) 2 1 d
C31 C 0.3872(2) 0.37033(14) 0.48428(13) Uani 0.0207(8) 2 1 d
C32 C 0.33420(19) 0.33674(14) 0.44169(13) Uani 0.0188(8) 2 1 d
C33 C 0.5570(2) 0.39075(16) 0.52148(15) Uani 0.0282(10) 2 1 d
C34 C 0.32766(18) 0.13385(14) 0.36871(12) Uani 0.0164(7) 2 1 d
C35 C 0.37309(19) 0.08612(14) 0.42485(12) Uani 0.0179(8) 2 1 d
C36 C 0.3603(2) -0.00535(15) 0.45340(13) Uani 0.0221(8) 2 1 d
C37 C 0.30265(19) -0.05516(14) 0.42557(13) Uani 0.0203(8) 2 1 d
C38 C 0.25716(19) -0.01006(14) 0.36940(13) Uani 0.0204(8) 2 1 d
C39 C 0.26888(19) 0.08165(14) 0.34201(13) Uani 0.0192(8) 2 1 d
C40 C 0.2882(2) -0.15471(15) 0.45627(15) Uani 0.0307(10) 2 1 d
C41 C 0.20567(19) 0.27582(13) 0.34679(12) Uani 0.0157(7) 2 1 d
C42 C 0.12175(19) 0.25141(14) 0.41931(13) Uani 0.0179(8) 2 1 d
C43 C 0.0126(2) 0.27899(15) 0.43183(14) Uani 0.0213(8) 2 1 d
C44 C -0.0200(2) 0.33225(15) 0.37146(14) Uani 0.0222(8) 2 1 d
C45 C 0.0608(2) 0.35543(15) 0.29883(14) Uani 0.0226(8) 2 1 d
C46 C 0.1699(2) 0.32799(14) 0.28732(13) Uani 0.0196(8) 2 1 d
C47 C -0.1375(2) 0.36405(19) 0.38402(16) Uani 0.0348(11) 2 1 d
C48 C 0.41042(18) 0.27487(14) 0.24515(12) Uani 0.0166(7) 2 1 d
C49 C 0.44997(18) 0.22120(14) 0.19189(12) Uani 0.0172(8) 2 1 d
C50 C 0.51274(19) 0.25443(15) 0.11413(13) Uani 0.0204(8) 2 1 d
C51 C 0.53719(19) 0.34477(15) 0.08459(13) Uani 0.0213(8) 2 1 d
C52 C 0.4985(2) 0.39959(15) 0.13604(13) Uani 0.0240(8) 2 1 d
C53 C 0.4390(2) 0.36525(15) 0.21353(13) Uani 0.0223(8) 2 1 d
C54 C 0.6054(2) 0.38277(17) 0.00073(14) Uani 0.0300(9) 2 1 d
B1 B 0.3338(2) 0.24266(16) 0.33680(14) Uani 0.0151(8) 2 1 d
O1 O 0.24822(15) 0.63047(11) 0.29614(10) Uani 0.0286(7) 2 1 d
C55 C 0.2100(2) 0.54185(16) 0.30400(16) Uani 0.0320(10) 2 1 d
C56 C 0.1239(2) 0.51640(17) 0.38417(15) Uani 0.0299(10) 2 1 d
C57 C 0.1686(3) 0.56351(18) 0.43031(17) Uani 0.0396(12) 2 1 d
C58 C 0.2168(2) 0.64931(17) 0.37181(15) Uani 0.0313(10) 2 1 d
O2 O 0.92754(16) 0.26531(15) 0.09678(13) Uani 0.0456(9) 2 1 d
C59 C 0.8128(2) 0.2444(2) 0.11575(17) Uani 0.0413(12) 2 1 d
C60 C 0.7522(3) 0.2902(2) 0.18099(18) Uani 0.0449(12) 2 1 d
C61 C 0.8186(3) 0.3740(2) 0.1559(2) Uani 0.0584(16) 2 1 d
C62 C 0.9360(3) 0.3410(3) 0.1255(2) Uani 0.073(2) 2 1 d
O3 O 0.8654(2) 0.00209(14) 0.32874(12) Uani 0.0516(10) 2 1 d
C63 C 0.8920(3) 0.0945(2) 0.3067(2) Uani 0.0613(17) 2 1 d
C64 C 0.9854(4) 0.1039(3) 0.3312(2) Uani 0.069(2) 2 1 d
C65 C 0.9572(2) 0.0404(2) 0.40773(17) Uani 0.0466(13) 2 1 d
C66 C 0.9060(3) -0.0365(2) 0.39335(19) Uani 0.0508(14) 2 1 d
H1n3 H 0.940(3) 0.798(2) -0.0234(18) Uiso 0.040(9) 2 1 d
H1n5 H 0.415(2) 0.6975(16) 0.2252(14) Uiso 0.013(7) 2 1 d
H1n6 H 0.841(3) 0.740(2) 0.1868(18) Uiso 0.045(9) 2 1 d
H1n2 H 0.801(2) 0.9448(18) 0.2646(16) Uiso 0.031(7) 2 1 d
H1c2 H 0.989042 0.977261 0.184051 Uiso 0.031 2 1 d
H1c3 H 1.127304 0.957465 0.071166 Uiso 0.0347 2 1 d
H1c4 H 1.085639 0.881649 -0.010852 Uiso 0.0316 2 1 d
H1c6 H 0.554969 1.02223 0.212183 Uiso 0.0245 2 1 d
H2c6 H 0.502357 0.980464 0.295933 Uiso 0.0245 2 1 d
H1c7 H 0.587879 1.116212 0.280328 Uiso 0.0327 2 1 d
H2c7 H 0.64042 1.040045 0.328387 Uiso 0.0327 2 1 d
H3c7 H 0.703442 1.079317 0.240087 Uiso 0.0327 2 1 d
H1c8 H 0.527802 0.800072 0.352754 Uiso 0.0244 2 1 d
H2c8 H 0.641111 0.763468 0.339479 Uiso 0.0244 2 1 d
H1c9 H 0.593708 0.808626 0.453774 Uiso 0.0284 2 1 d
H2c9 H 0.690165 0.872979 0.394415 Uiso 0.0284 2 1 d
H3c9 H 0.56713 0.903979 0.41323 Uiso 0.0284 2 1 d
H1c10 H 0.652991 0.810392 -0.053511 Uiso 0.0316 2 1 d
H2c10 H 0.720173 0.891419 -0.067647 Uiso 0.0316 2 1 d
H1c11 H 0.789274 0.833885 -0.175165 Uiso 0.0464 2 1 d
H2c11 H 0.881865 0.823805 -0.136132 Uiso 0.0464 2 1 d
H3c11 H 0.806961 0.741707 -0.124332 Uiso 0.0464 2 1 d
H1c12 H 0.825892 0.655339 -0.004449 Uiso 0.0308 2 1 d
H2c12 H 0.7839 0.636177 0.083499 Uiso 0.0308 2 1 d
H1c13 H 0.673372 0.560261 0.042335 Uiso 0.0431 2 1 d
H2c13 H 0.600858 0.629365 0.08461 Uiso 0.0431 2 1 d
H3c13 H 0.64393 0.649656 -0.006281 Uiso 0.0431 2 1 d
H1c15 H 0.449789 0.556424 0.286398 Uiso 0.0271 2 1 d
H1c16 H 0.589654 0.465748 0.31849 Uiso 0.0304 2 1 d
H1c17 H 0.765896 0.526083 0.288186 Uiso 0.0286 2 1 d
H1c19 H 0.323086 0.853567 0.232031 Uiso 0.0228 2 1 d
H2c19 H 0.40714 0.893841 0.254981 Uiso 0.0228 2 1 d
H1c20 H 0.315532 1.008841 0.198068 Uiso 0.0289 2 1 d
H2c20 H 0.438739 1.014279 0.14284 Uiso 0.0289 2 1 d
H3c20 H 0.346005 0.973014 0.122773 Uiso 0.0289 2 1 d
H1c21 H 0.46883 0.880299 0.036724 Uiso 0.0242 2 1 d
H2c21 H 0.494893 0.784252 0.044012 Uiso 0.0242 2 1 d
H1c22 H 0.310619 0.801832 0.048817 Uiso 0.0304 2 1 d
H2c22 H 0.310989 0.743409 0.129468 Uiso 0.0304 2 1 d
H3c22 H 0.283913 0.844359 0.120248 Uiso 0.0304 2 1 d
H1c23 H 1.06459 0.70756 0.278662 Uiso 0.057 2 1 d
H2c23 H 0.992863 0.776252 0.24306 Uiso 0.057 2 1 d
H1c24 H 0.940036 0.761256 0.378427 Uiso 0.082 2 1 d
H2c24 H 0.839937 0.736559 0.355833 Uiso 0.082 2 1 d
H3c24 H 0.907754 0.661438 0.39178 Uiso 0.082 2 1 d
H1c25 H 1.053374 0.711015 0.112309 Uiso 0.0526 2 1 d
H2c25 H 1.128169 0.646124 0.148324 Uiso 0.0526 2 1 d
H1c26 H 1.096976 0.600165 0.045428 Uiso 0.0696 2 1 d
H2c26 H 1.056629 0.526762 0.123011 Uiso 0.0696 2 1 d
H3c26 H 0.97036 0.588137 0.093525 Uiso 0.0696 2 1 d
H1c28 H 0.546435 0.244859 0.340095 Uiso 0.0213 2 1 d
H1c29 H 0.634267 0.299057 0.410952 Uiso 0.023 2 1 d
H1c31 H 0.345351 0.403478 0.520862 Uiso 0.0248 2 1 d
H1c32 H 0.256895 0.347849 0.450013 Uiso 0.0225 2 1 d
H1c33 H 0.585949 0.34171 0.550884 Uiso 0.0339 2 1 d
H2c33 H 0.616638 0.430755 0.486957 Uiso 0.0339 2 1 d
H3c33 H 0.504962 0.42134 0.556206 Uiso 0.0339 2 1 d
H1c35 H 0.415001 0.118211 0.444454 Uiso 0.0215 2 1 d
H1c36 H 0.391628 -0.034363 0.492718 Uiso 0.0265 2 1 d
H1c38 H 0.216939 -0.042886 0.349192 Uiso 0.0245 2 1 d
H1c39 H 0.235823 0.110394 0.303614 Uiso 0.023 2 1 d
H1c40 H 0.277912 -0.180795 0.41759 Uiso 0.0368 2 1 d
H2c40 H 0.352949 -0.178391 0.468401 Uiso 0.0368 2 1 d
H3c40 H 0.224422 -0.168081 0.50227 Uiso 0.0368 2 1 d
H1c42 H 0.140428 0.214144 0.462022 Uiso 0.0215 2 1 d
H1c43 H -0.040989 0.261157 0.482709 Uiso 0.0256 2 1 d
H1c45 H 0.041163 0.390944 0.255817 Uiso 0.0271 2 1 d
H1c46 H 0.222994 0.34566 0.236221 Uiso 0.0236 2 1 d
H1c47 H -0.18263 0.338628 0.436431 Uiso 0.0418 2 1 d
H2c47 H -0.137508 0.427545 0.374843 Uiso 0.0418 2 1 d
H3c47 H -0.166724 0.34614 0.348753 Uiso 0.0418 2 1 d
H1c49 H 0.433029 0.158698 0.209798 Uiso 0.0206 2 1 d
H1c50 H 0.539328 0.214424 0.080691 Uiso 0.0245 2 1 d
H1c52 H 0.513417 0.462328 0.117492 Uiso 0.0288 2 1 d
H1c53 H 0.416134 0.40527 0.247233 Uiso 0.0268 2 1 d
H1c54 H 0.603586 0.446356 -0.010324 Uiso 0.036 2 1 d
H2c54 H 0.680628 0.364227 -0.008024 Uiso 0.036 2 1 d
H3c54 H 0.575133 0.361827 -0.03263 Uiso 0.036 2 1 d
H1c55 H 0.270848 0.502097 0.30113 Uiso 0.0384 2 1 d
H2c55 H 0.175786 0.542616 0.265431 Uiso 0.0384 2 1 d
H1c56 H 0.124153 0.453452 0.404319 Uiso 0.0358 2 1 d
H2c56 H 0.053834 0.540634 0.382134 Uiso 0.0358 2 1 d
H1c57 H 0.227035 0.529674 0.444403 Uiso 0.0475 2 1 d
H2c57 H 0.108382 0.576519 0.472604 Uiso 0.0475 2 1 d
H1c58 H 0.16107 0.693702 0.375599 Uiso 0.0376 2 1 d
H2c58 H 0.281332 0.667213 0.380464 Uiso 0.0376 2 1 d
H1c59 H 0.800566 0.181435 0.134552 Uiso 0.0495 2 1 d
H2c59 H 0.789506 0.268677 0.07145 Uiso 0.0495 2 1 d
H1c60 H 0.678193 0.303394 0.180123 Uiso 0.0538 2 1 d
H2c60 H 0.759277 0.256086 0.229051 Uiso 0.0538 2 1 d
H1c61 H 0.811312 0.397053 0.200211 Uiso 0.0701 2 1 d
H2c61 H 0.80016 0.41319 0.113869 Uiso 0.0701 2 1 d
H1c62 H 0.980667 0.38647 0.083873 Uiso 0.0872 2 1 d
H2c62 H 0.966082 0.323609 0.167299 Uiso 0.0872 2 1 d
H1c63 H 0.83039 0.125718 0.333521 Uiso 0.0736 2 1 d
H2c63 H 0.91295 0.114845 0.251302 Uiso 0.0736 2 1 d
H1c64 H 0.98854 0.162971 0.337593 Uiso 0.0831 2 1 d
H2c64 H 1.051222 0.085393 0.296169 Uiso 0.0831 2 1 d
H1c65 H 0.902279 0.065269 0.445586 Uiso 0.0559 2 1 d
H2c65 H 1.024011 0.02173 0.419206 Uiso 0.0559 2 1 d
H1c66 H 0.962041 -0.0786 0.378454 Uiso 0.0609 2 1 d
H2c66 H 0.844718 -0.061651 0.438506 Uiso 0.0609 2 1 d

loop_
_atom_site_aniso_label
_atom_site_aniso_type_symbol
_atom_site_aniso_U_11
_atom_site_aniso_U_22
_atom_site_aniso_U_33
_atom_site_aniso_U_12
_atom_site_aniso_U_13
_atom_site_aniso_U_23
Br1 Br 0.02037(13) 0.01763(12) 0.01871(11) 0.00058(9) -0.00362(9) 0.00188(8)
Fe1 Fe .01435(16) .01265(15) .01219(14) .00022(12) -0.00288(12) -0.00107(11)
P1 P 0.0161(3) 0.0141(3) 0.0147(3) -0.0008(2) -0.0045(2) -0.0029(2)
P2 P 0.0203(3) 0.0191(3) 0.0139(3) 0.0038(2) -0.0038(2) -0.0034(2)
N1 N 0.0146(9) 0.0159(9) 0.0172(9) 0.0007(7) -0.0034(8) 0.0025(7)
N2 N 0.0189(10) 0.0232(10) 0.0225(10) -0.0014(8) -0.0083(8) -0.0075(8)
N3 N 0.0176(11) 0.0346(12) 0.0196(10) 0.0031(9) 0.0003(9) -0.0087(9)
C1 C 0.0198(12) 0.0154(11) 0.0226(11) -0.0004(9) -0.0094(10) 0.0008(8)
C2 C 0.0231(13) 0.0235(12) 0.0305(13) -0.0025(10) -0.0120(11) -0.0004(10)
C3 C 0.0183(13) 0.0289(13) 0.0336(14) -0.0036(11) -0.0087(11) 0.0050(10)
C4 C 0.0167(12) 0.0272(13) 0.0249(12) 0.0018(10) 0.0002(10) 0.0025(10)
C5 C 0.0190(12) 0.0218(12) 0.0185(11) 0.0035(10) -0.0034(9) 0.0017(9)
C6 C 0.0228(13) 0.0190(11) 0.0216(11) 0.0023(10) -0.0083(10) -0.0077(9)
C7 C 0.0300(14) 0.0184(12) 0.0371(14) 0.0000(11) -0.0129(12) -0.0105(10)
C8 C 0.0256(13) 0.0176(11) 0.0161(10) -0.0019(10) -0.0050(9) -0.0028(8)
C9 C 0.0330(14) 0.0207(12) 0.0166(11) -0.0020(10) -0.0077(10) -0.0032(9)
C10 C 0.0324(14) 0.0297(13) 0.0147(10) 0.0072(11) -0.0070(10) -0.0035(9)
C11 C 0.0344(16) 0.0593(19) 0.0172(12) 0.0067(14) -0.0042(11) -0.0068(12)
C12 C 0.0344(15) 0.0211(12) 0.0214(12) 0.0046(11) -0.0081(11) -0.0073(9)
C13 C 0.0377(16) 0.0306(14) 0.0365(15) -0.0030(13) -0.0047(13) -0.0121(12)
P3 P 0.0151(3) 0.0145(3) 0.0148(3) -0.0002(2) -0.0038(2) -0.0029(2)
P4 P 0.0259(4) 0.0262(3) 0.0379(4) 0.0037(3) -0.0155(3) -0.0016(3)
N4 N 0.0196(10) 0.0143(9) 0.0132(8) 0.0007(8) -0.0036(7) -0.0035(7)
N5 N 0.0141(10) 0.0169(10) 0.0269(10) -0.0052(8) -0.0036(9) 0.0007(8)
N6 N 0.0235(11) 0.0172(10) 0.0307(11) 0.0012(9) -0.0132(9) 0.0025(8)
C14 C 0.0189(12) 0.0159(10) 0.0147(10) 0.0003(9) -0.0025(9) -0.0045(8)
C15 C 0.0231(13) 0.0175(11) 0.0233(11) -0.0028(10) -0.0040(10) -0.0020(9)
C16 C 0.0322(14) 0.0156(11) 0.0240(12) -0.0009(10) -0.0078(11) 0.0014(9)
C17 C 0.0280(14) 0.0160(11) 0.0267(12) 0.0032(10) -0.0124(11) 0.0004(9)
C18 C 0.0227(12) 0.0148(10) 0.0151(10) 0.0023(9) -0.0067(9) -0.0045(8)
C19 C 0.0167(11) 0.0220(11) 0.0181(10) 0.0019(9) -0.0040(9) -0.0068(9)
C20 C 0.0240(13) 0.0239(12) 0.0268(12) 0.0053(10) -0.0096(10) -0.0096(9)
C21 C 0.0210(12) 0.0221(12) 0.0182(11) 0.0004(10) -0.0066(9) -0.0058(9)
C22 C 0.0229(13) 0.0278(13) 0.0283(12) 0.0010(10) -0.0106(11) -0.0093(10)
C23 C 0.047(2) 0.0302(16) 0.083(2) 0.0081(14) -0.0478(19) -0.0108(15)
C24 C 0.069(3) 0.081(3) 0.089(3) 0.044(2) -0.053(2) -0.057(2)
C25 C 0.0219(15) 0.0439(17) 0.0507(18) 0.0041(13) -0.0059(13) 0.0075(14)
C26 C 0.043(2) 0.085(3) 0.0407(18) 0.0125(19) -0.0099(16) -0.0125(18)
C27 C 0.0177(11) 0.0107(10) 0.0184(10) -0.0013(8) -0.0065(9) -0.0012(8)
C28 C 0.0184(12) 0.0134(10) 0.0188(10) 0.0002(9) -0.0036(9) -0.0022(8)
C29 C 0.0158(11) 0.0164(11) 0.0241(11) -0.0017(9) -0.0077(9) -0.0006(8)
C30 C 0.0254(13) 0.0115(10) 0.0235(11) -0.0032(9) -0.0120(10) -0.0010(8)
C31 C 0.0240(13) 0.0148(11) 0.0263(12) 0.0032(10) -0.0101(10) -0.0085(9)
C32 C 0.0176(12) 0.0163(11) 0.0242(11) 0.0038(9) -0.0083(10) -0.0068(9)
C33 C 0.0336(15) 0.0232(13) 0.0370(14) 0.0023(11) -0.0222(13) -0.0093(10)
C34 C 0.0159(11) 0.0164(10) 0.0157(10) 0.0001(9) -0.0020(9) -0.0059(8)
C35 C 0.0202(12) 0.0173(11) 0.0173(10) -0.0008(9) -0.0061(9) -0.0057(8)
C36 C 0.0248(13) 0.0191(11) 0.0203(11) 0.0031(10) -0.0070(10) -0.0018(9)
C37 C 0.0192(12) 0.0129(10) 0.0224(11) 0.0003(9) 0.0001(9) -0.0021(8)
C38 C 0.0168(12) 0.0169(11) 0.0263(12) -0.0031(9) -0.0032(10) -0.0074(9)
C39 C 0.0191(12) 0.0179(11) 0.0206(11) -0.0005(9) -0.0069(9) -0.0040(8)
C40 C 0.0319(15) 0.0165(12) 0.0370(14) -0.0019(11) -0.0061(12) -0.0008(10)
C41 C 0.0176(11) 0.0128(10) 0.0194(10) -0.0030(8) -0.0073(9) -0.0062(8)
C42 C 0.0192(12) 0.0149(10) 0.0202(11) -0.0020(9) -0.0076(9) -0.0028(8)
C43 C 0.0183(12) 0.0195(11) 0.0255(12) -0.0039(9) -0.0061(10) -0.0046(9)
C44 C 0.0181(12) 0.0179(11) 0.0319(13) -0.0020(9) -0.0109(10) -0.0041(9)
C45 C 0.0228(13) 0.0207(12) 0.0270(12) -0.0010(10) -0.0145(10) -0.0018(9)
C46 C 0.0229(12) 0.0175(11) 0.0200(11) -0.0032(9) -0.0087(10) -0.0038(8)
C47 C 0.0195(13) 0.0380(16) 0.0440(16) -0.0002(12) -0.0129(12) -0.0003(12)
C48 C 0.0150(11) 0.0161(10) 0.0197(10) 0.0002(9) -0.0067(9) -0.0044(8)
C49 C 0.0189(12) 0.0143(10) 0.0194(10) -0.0024(9) -0.0078(9) -0.0029(8)
C50 C 0.0190(12) 0.0239(12) 0.0205(11) -0.0013(10) -0.0067(10) -0.0086(9)
C51 C 0.0185(12) 0.0251(12) 0.0193(11) -0.0043(10) -0.0056(9) -0.0033(9)
C52 C 0.0266(13) 0.0162(11) 0.0240(12) -0.0036(10) -0.0037(10) -0.0009(9)
C53 C 0.0231(13) 0.0176(11) 0.0245(12) -0.0002(10) -0.0033(10) -0.0079(9)
C54 C 0.0330(15) 0.0303(14) 0.0216(12) -0.0067(12) -0.0039(11) -0.0021(10)
B1 B 0.0159(12) 0.0127(11) 0.0169(11) -0.0006(9) -0.0055(10) -0.0032(9)
O1 O 0.0241(10) 0.0245(9) 0.0345(10) -0.0052(8) -0.0027(8) -0.0104(7)
C55 C 0.0311(15) 0.0242(13) 0.0429(15) -0.0032(11) -0.0122(13) -0.0109(11)
C56 C 0.0289(15) 0.0239(13) 0.0384(14) -0.0018(11) -0.0146(12) -0.0045(11)
C57 C 0.059(2) 0.0296(14) 0.0352(15) -0.0016(14) -0.0206(15) -0.0083(11)
C58 C 0.0309(15) 0.0290(14) 0.0399(15) -0.0012(12) -0.0169(12) -0.0111(11)
O2 O 0.0222(10) 0.0628(14) 0.0570(13) 0.0039(10) -0.0044(10) -0.0364(11)
C59 C 0.0314(16) 0.0509(19) 0.0382(16) 0.0002(14) -0.0038(13) -0.0149(14)
C60 C 0.0310(16) 0.056(2) 0.0397(17) 0.0083(15) -0.0017(13) -0.0126(14)
C61 C 0.050(2) 0.058(2) 0.062(2) 0.0052(18) 0.0015(18) -0.0327(18)
C62 C 0.0324(19) 0.096(3) 0.099(3) -0.006(2) 0.002(2) -0.072(3)
O3 O 0.0797(18) 0.0391(12) 0.0494(13) -0.0177(12) -0.0405(13) -0.0035(10)
C63 C 0.071(3) 0.046(2) 0.072(3) -0.0167(19) -0.039(2) 0.0024(17)
C64 C 0.090(3) 0.062(2) 0.071(3) -0.023(2) -0.043(3) -0.011(2)
C65 C 0.0262(16) 0.087(2) 0.0319(15) -0.0043(16) -0.0100(13) -0.0213(16)
C66 C 0.046(2) 0.0464(19) 0.0513(19) -0.0047(16) -0.0156(17) 0.0060(15)

loop_
_atom_type_symbol
_atom_type_scat_dispersion_real
_atom_type_scat_dispersion_imag
_atom_type_scat_source
C 0.0033 0.0016 'International Tables Vol C tables 4.2.6.8 and 6.1.1.1'
H 0.0000 0.0000 'International Tables Vol C tables 4.2.6.8 and 6.1.1.1'
B 0.0013 0.0007 'International Tables Vol C tables 4.2.6.8 and 6.1.1.1'
Br -0.2901 2.4595 'International Tables Vol C tables 4.2.6.8 and 6.1.1.1'
Fe 0.3463 0.8444 'International Tables Vol C tables 4.2.6.8 and 6.1.1.1'
N 0.0061 0.0033 'International Tables Vol C tables 4.2.6.8 and 6.1.1.1'
O 0.0106 0.0060 'International Tables Vol C tables 4.2.6.8 and 6.1.1.1'
P 0.1023 0.0942 'International Tables Vol C tables 4.2.6.8 and 6.1.1.1'

loop_
_geom_angle_atom_site_label_1
_geom_angle_atom_site_label_2
_geom_angle_atom_site_label_3
_geom_angle
Br1 Fe1 P1 90.29(3)
Br1 Fe1 P2 90.06(3)
Br1 Fe1 N1 84.86(5)
Br1 Fe1 P3 86.87(2)
P1 Fe1 P2 163.98(3)
P1 Fe1 N1 82.00(6)
P1 Fe1 P3 95.64(3)
P2 Fe1 N1 82.08(6)
P2 Fe1 P3 100.37(3)
N1 Fe1 P3 171.39(5)
Fe1 P1 N2 101.01(8)
Fe1 P1 C6 123.91(9)
Fe1 P1 C8 118.55(9)
N2 P1 C6 103.91(11)
N2 P1 C8 102.74(11)
C6 P1 C8 103.65(10)
Fe1 P2 N3 100.47(9)
Fe1 P2 C10 124.37(9)
Fe1 P2 C12 121.42(8)
N3 P2 C10 103.04(11)
N3 P2 C12 100.60(12)
C10 P2 C12 102.64(13)
Br1 N1 Fe1 53.39(5)
Br1 N1 C1 104.34(13)
Br1 N1 C5 102.65(15)
Fe1 N1 C1 120.36(14)
Fe1 N1 C5 120.72(19)
C1 N1 C5 117.9(2)
P1 N2 C1 119.8(2)
P1 N2 H1n2 124.1(17)
C1 N2 H1n2 115.4(16)
P2 N3 C5 120.60(16)
P2 N3 H1n3 124(3)
C5 N3 H1n3 115(3)
N1 C1 N2 115.6(2)
N1 C1 C2 122.5(2)
N2 C1 C2 121.9(3)
C1 C2 C3 118.4(3)
C1 C2 H1c2 120.78
C3 C2 H1c2 120.78
C2 C3 C4 120.7(3)
C2 C3 H1c3 119.66
C4 C3 H1c3 119.66
C3 C4 C5 118.3(2)
C3 C4 H1c4 120.84
C5 C4 H1c4 120.84
N1 C5 N3 115.3(2)
N1 C5 C4 122.1(3)
N3 C5 C4 122.5(2)
P1 C6 C7 116.52(19)
P1 C6 H1c6 109.47
P1 C6 H2c6 109.47
C7 C6 H1c6 109.47
C7 C6 H2c6 109.47
H1c6 C6 H2c6 101.36
C6 C7 H1c7 109.47
C6 C7 H2c7 109.47
C6 C7 H3c7 109.47
H1c7 C7 H2c7 109.47
H1c7 C7 H3c7 109.47
H2c7 C7 H3c7 109.47
P1 C8 C9 116.24(16)
P1 C8 H1c8 109.47
P1 C8 H2c8 109.47
C9 C8 H1c8 109.47
C9 C8 H2c8 109.47
H1c8 C8 H2c8 101.73
C8 C9 H1c9 109.47
C8 C9 H2c9 109.47
C8 C9 H3c9 109.47
H1c9 C9 H2c9 109.47
H1c9 C9 H3c9 109.47
H2c9 C9 H3c9 109.47
P2 C10 C11 116.5(2)
P2 C10 H1c10 109.47
P2 C10 H2c10 109.47
C11 C10 H1c10 109.47
C11 C10 H2c10 109.47
H1c10 C10 H2c10 101.35
C10 C11 H1c11 109.47
C10 C11 H2c11 109.47
C10 C11 H3c11 109.47
H1c11 C11 H2c11 109.47
H1c11 C11 H3c11 109.47
H2c11 C11 H3c11 109.47
P2 C12 C13 114.09(19)
P2 C12 H1c12 109.47
P2 C12 H2c12 109.47
C13 C12 H1c12 109.47
C13 C12 H2c12 109.47
H1c12 C12 H2c12 104.42
C12 C13 H1c13 109.47
C12 C13 H2c13 109.47
C12 C13 H3c13 109.47
H1c13 C13 H2c13 109.47
H1c13 C13 H3c13 109.47
H2c13 C13 H3c13 109.47
Fe1 P3 N5 100.87(9)
Fe1 P3 C19 124.13(9)
Fe1 P3 C21 122.38(7)
N5 P3 C19 101.23(10)
N5 P3 C21 104.14(12)
C19 P3 C21 100.52(12)
N6 P4 C23 100.98(14)
N6 P4 C25 101.12(13)
C23 P4 C25 101.14(15)
C14 N4 C18 116.59(17)
P3 N5 C14 121.16(17)
P3 N5 H1n5 125.5(19)
C14 N5 H1n5 113.0(19)
P4 N6 C18 126.81(16)
P4 N6 H1n6 122(2)
C18 N6 H1n6 111(2)
N4 C14 N5 117.53(18)
N4 C14 C15 123.3(2)
N5 C14 C15 119.2(2)
C14 C15 C16 118.6(2)
C14 C15 H1c15 120.68
C16 C15 H1c15 120.69
C15 C16 C17 119.9(2)
C15 C16 H1c16 120.05
C17 C16 H1c16 120.06
C16 C17 C18 119.7(2)
C16 C17 H1c17 120.14
C18 C17 H1c17 120.14
N4 C18 N6 117.74(18)
N4 C18 C17 121.8(2)
N6 C18 C17 120.4(2)
P3 C19 C20 115.56(14)
P3 C19 H1c19 109.47
P3 C19 H2c19 109.47
C20 C19 H1c19 109.47
C20 C19 H2c19 109.47
H1c19 C19 H2c19 102.61
C19 C20 H1c20 109.47
C19 C20 H2c20 109.47
C19 C20 H3c20 109.47
H1c20 C20 H2c20 109.47
H1c20 C20 H3c20 109.47
H2c20 C20 H3c20 109.47
P3 C21 C22 115.88(16)
P3 C21 H1c21 109.47
P3 C21 H2c21 109.47
C22 C21 H1c21 109.47
C22 C21 H2c21 109.47
H1c21 C21 H2c21 102.2
C21 C22 H1c22 109.47
C21 C22 H2c22 109.47
C21 C22 H3c22 109.47
H1c22 C22 H2c22 109.47
H1c22 C22 H3c22 109.47
H2c22 C22 H3c22 109.47
P4 C23 C24 112.1(2)
P4 C23 H1c23 109.47
P4 C23 H2c23 109.47
C24 C23 H1c23 109.47
C24 C23 H2c23 109.47
H1c23 C23 H2c23 106.7
C23 C24 H1c24 109.47
C23 C24 H2c24 109.47
C23 C24 H3c24 109.47
H1c24 C24 H2c24 109.47
H1c24 C24 H3c24 109.47
H2c24 C24 H3c24 109.47
P4 C25 C26 112.1(2)
P4 C25 H1c25 109.47
P4 C25 H2c25 109.47
C26 C25 H1c25 109.47
C26 C25 H2c25 109.47
H1c25 C25 H2c25 106.71
C25 C26 H1c26 109.47
C25 C26 H2c26 109.47
C25 C26 H3c26 109.47
H1c26 C26 H2c26 109.47
H1c26 C26 H3c26 109.47
H2c26 C26 H3c26 109.47
C28 C27 C32 114.8(2)
C28 C27 B1 119.33(19)
C32 C27 B1 125.9(2)
C27 C28 C29 123.2(2)
C27 C28 H1c28 118.42
C29 C28 H1c28 118.42
C28 C29 C30 121.0(2)
C28 C29 H1c29 119.5
C30 C29 H1c29 119.5
C29 C30 C31 117.2(3)
C29 C30 C33 120.8(2)
C31 C30 C33 122.0(2)
C30 C31 C32 121.3(2)
C30 C31 H1c31 119.34
C32 C31 H1c31 119.34
C27 C32 C31 122.5(2)
C27 C32 H1c32 118.77
C31 C32 H1c32 118.77
C30 C33 H1c33 109.47
C30 C33 H2c33 109.47
C30 C33 H3c33 109.47
H1c33 C33 H2c33 109.47
H1c33 C33 H3c33 109.47
H2c33 C33 H3c33 109.47
C35 C34 C39 114.8(2)
C35 C34 B1 125.2(2)
C39 C34 B1 119.9(2)
C34 C35 C36 123.2(3)
C34 C35 H1c35 118.39
C36 C35 H1c35 118.39
C35 C36 C37 120.6(2)
C35 C36 H1c36 119.68
C37 C36 H1c36 119.68
C36 C37 C38 117.7(2)
C36 C37 C40 121.1(2)
C38 C37 C40 121.2(3)
C37 C38 C39 121.3(3)
C37 C38 H1c38 119.36
C39 C38 H1c38 119.36
C34 C39 C38 122.3(2)
C34 C39 H1c39 118.85
C38 C39 H1c39 118.85
C37 C40 H1c40 109.47
C37 C40 H2c40 109.47
C37 C40 H3c40 109.47
H1c40 C40 H2c40 109.47
H1c40 C40 H3c40 109.47
H2c40 C40 H3c40 109.47
C42 C41 C46 114.5(2)
C42 C41 B1 120.2(2)
C46 C41 B1 125.29(17)
C41 C42 C43 122.9(2)
C41 C42 H1c42 118.54
C43 C42 H1c42 118.55
C42 C43 C44 121.17(19)
C42 C43 H1c43 119.42
C44 C43 H1c43 119.41
C43 C44 C45 117.0(2)
C43 C44 C47 122.0(2)
C45 C44 C47 120.9(2)
C44 C45 C46 121.2(2)
C44 C45 H1c45 119.41
C46 C45 H1c45 119.41
C41 C46 C45 123.22(19)
C41 C46 H1c46 118.39
C45 C46 H1c46 118.39
C44 C47 H1c47 109.47
C44 C47 H2c47 109.47
C44 C47 H3c47 109.47
H1c47 C47 H2c47 109.47
H1c47 C47 H3c47 109.47
H2c47 C47 H3c47 109.47
C49 C48 C53 114.24(18)
C49 C48 B1 126.83(18)
C53 C48 B1 118.9(2)
C48 C49 C50 123.2(2)
C48 C49 H1c49 118.41
C50 C49 H1c49 118.41
C49 C50 C51 120.8(2)
C49 C50 H1c50 119.59
C51 C50 H1c50 119.59
C50 C51 C52 117.20(19)
C50 C51 C54 122.1(2)
C52 C51 C54 120.7(2)
C51 C52 C53 121.3(2)
C51 C52 H1c52 119.37
C53 C52 H1c52 119.37
C48 C53 C52 123.3(2)
C48 C53 H1c53 118.37
C52 C53 H1c53 118.37
C51 C54 H1c54 109.47
C51 C54 H2c54 109.47
C51 C54 H3c54 109.47
H1c54 C54 H2c54 109.47
H1c54 C54 H3c54 109.47
H2c54 C54 H3c54 109.47
C27 B1 C34 109.51(19)
C27 B1 C41 111.49(19)
C27 B1 C48 107.16(18)
C34 B1 C41 107.16(17)
C34 B1 C48 112.48(18)
C41 B1 C48 109.09(19)
C55 O1 C58 109.24(18)
O1 C55 C56 105.6(2)
O1 C55 H1c55 109.47
O1 C55 H2c55 109.47
C56 C55 H1c55 109.47
C56 C55 H2c55 109.47
H1c55 C55 H2c55 113.1
C55 C56 C57 102.1(2)
C55 C56 H1c56 109.47
C55 C56 H2c56 109.47
C57 C56 H1c56 109.47
C57 C56 H2c56 109.47
H1c56 C56 H2c56 115.98
C56 C57 C58 102.5(2)
C56 C57 H1c57 109.47
C56 C57 H2c57 109.47
C58 C57 H1c57 109.47
C58 C57 H2c57 109.47
H1c57 C57 H2c57 115.61
O1 C58 C57 106.6(2)
O1 C58 H1c58 109.47
O1 C58 H2c58 109.47
C57 C58 H1c58 109.47
C57 C58 H2c58 109.47
H1c58 C58 H2c58 112.24
C59 O2 C62 108.2(2)
O2 C59 C60 105.3(3)
O2 C59 H1c59 109.47
O2 C59 H2c59 109.47
C60 C59 H1c59 109.47
C60 C59 H2c59 109.47
H1c59 C59 H2c59 113.33
C59 C60 C61 101.1(2)
C59 C60 H1c60 109.47
C59 C60 H2c60 109.47
C61 C60 H1c60 109.47
C61 C60 H2c60 109.47
H1c60 C60 H2c60 116.72
C60 C61 C62 101.4(3)
C60 C61 H1c61 109.47
C60 C61 H2c61 109.47
C62 C61 H1c61 109.47
C62 C61 H2c61 109.47
H1c61 C61 H2c61 116.52
O2 C62 C61 106.9(3)
O2 C62 H1c62 109.47
O2 C62 H2c62 109.47
C61 C62 H1c62 109.47
C61 C62 H2c62 109.47
H1c62 C62 H2c62 111.93
C63 O3 C66 107.0(3)
O3 C63 C64 105.9(3)
O3 C63 H1c63 109.47
O3 C63 H2c63 109.47
C64 C63 H1c63 109.47
C64 C63 H2c63 109.47
H1c63 C63 H2c63 112.86
C63 C64 C65 102.8(3)
C63 C64 H1c64 109.47
C63 C64 H2c64 109.47
C65 C64 H1c64 109.47
C65 C64 H2c64 109.47
H1c64 C64 H2c64 115.44
C64 C65 C66 101.8(3)
C64 C65 H1c65 109.47
C64 C65 H2c65 109.47
C66 C65 H1c65 109.47
C66 C65 H2c65 109.47
H1c65 C65 H2c65 116.18
O3 C66 C65 105.3(2)
O3 C66 H1c66 109.47
O3 C66 H2c66 109.47
C65 C66 H1c66 109.47
C65 C66 H2c66 109.47
H1c66 C66 H2c66 113.32

loop_
_geom_bond_atom_site_label_1
_geom_bond_atom_site_label_2
_geom_bond_distance
Br1 Fe1 2.4880(19)
Br1 N1 3.087(2)
Fe1 P1 2.2435(15)
Fe1 P2 2.2523(16)
Fe1 N1 2.063(3)
Fe1 P3 2.1896(19)
P1 N2 1.703(3)
P1 C6 1.842(3)
P1 C8 1.822(2)
P2 N3 1.708(3)
P2 C10 1.837(3)
P2 C12 1.826(3)
N1 C1 1.367(4)
N1 C5 1.364(3)
N2 C1 1.364(3)
N2 H1n2 0.88(4)
N3 C5 1.369(4)
N3 H1n3 0.82(3)
C1 C2 1.391(4)
C2 C3 1.378(3)
C2 H1c2 0.96
C3 C4 1.387(4)
C3 H1c3 0.96
C4 C5 1.397(4)
C4 H1c4 0.96
C6 C7 1.524(4)
C6 H1c6 0.96
C6 H2c6 0.96
C7 H1c7 0.96
C7 H2c7 0.96
C7 H3c7 0.96
C8 C9 1.527(4)
C8 H1c8 0.96
C8 H2c8 0.96
C9 H1c9 0.96
C9 H2c9 0.96
C9 H3c9 0.96
C10 C11 1.516(4)
C10 H1c10 0.96
C10 H2c10 0.96
C11 H1c11 0.96
C11 H2c11 0.96
C11 H3c11 0.96
C12 C13 1.502(5)
C12 H1c12 0.96
C12 H2c12 0.96
C13 H1c13 0.96
C13 H2c13 0.96
C13 H3c13 0.96
P3 N5 1.686(2)
P3 C19 1.837(2)
P3 C21 1.840(3)
P4 N6 1.738(3)
P4 C23 1.831(4)
P4 C25 1.836(3)
N4 C14 1.364(3)
N4 C18 1.384(3)
N5 C14 1.375(3)
N5 H1n5 0.74(3)
N6 C18 1.364(3)
N6 H1n6 0.85(3)
C14 C15 1.393(3)
C15 C16 1.386(4)
C15 H1c15 0.96
C16 C17 1.364(4)
C16 H1c16 0.96
C17 C18 1.401(3)
C17 H1c17 0.96
C19 C20 1.532(3)
C19 H1c19 0.96
C19 H2c19 0.96
C20 H1c20 0.96
C20 H2c20 0.96
C20 H3c20 0.96
C21 C22 1.536(4)
C21 H1c21 0.96
C21 H2c21 0.96
C22 H1c22 0.96
C22 H2c22 0.96
C22 H3c22 0.96
C23 C24 1.528(5)
C23 H1c23 0.96
C23 H2c23 0.96
C24 H1c24 0.96
C24 H2c24 0.96
C24 H3c24 0.96
C25 C26 1.527(6)
C25 H1c25 0.96
C25 H2c25 0.96
C26 H1c26 0.96
C26 H2c26 0.96
C26 H3c26 0.96
C27 C28 1.406(4)
C27 C32 1.404(3)
C27 B1 1.654(4)
C28 C29 1.390(4)
C28 H1c28 0.96
C29 C30 1.398(3)
C29 H1c29 0.96
C30 C31 1.388(4)
C30 C33 1.522(4)
C31 C32 1.405(4)
C31 H1c31 0.96
C32 H1c32 0.96
C33 H1c33 0.96
C33 H2c33 0.96
C33 H3c33 0.96
C34 C35 1.405(3)
C34 C39 1.411(4)
C34 B1 1.649(3)
C35 C36 1.391(3)
C35 H1c35 0.96
C36 C37 1.390(4)
C36 H1c36 0.96
C37 C38 1.394(4)
C37 C40 1.514(3)
C38 C39 1.392(3)
C38 H1c38 0.96
C39 H1c39 0.96
C40 H1c40 0.96
C40 H2c40 0.96
C40 H3c40 0.96
C41 C42 1.408(3)
C41 C46 1.404(3)
C41 B1 1.652(4)
C42 C43 1.395(4)
C42 H1c42 0.96
C43 C44 1.401(4)
C43 H1c43 0.96
C44 C45 1.390(3)
C44 C47 1.513(4)
C45 C46 1.396(4)
C45 H1c45 0.96
C46 H1c46 0.96
C47 H1c47 0.96
C47 H2c47 0.96
C47 H3c47 0.96
C48 C49 1.406(3)
C48 C53 1.404(3)
C48 B1 1.643(3)
C49 C50 1.398(3)
C49 H1c49 0.96
C50 C51 1.391(3)
C50 H1c50 0.96
C51 C52 1.393(4)
C51 C54 1.514(3)
C52 C53 1.387(3)
C52 H1c52 0.96
C53 H1c53 0.96
C54 H1c54 0.96
C54 H2c54 0.96
C54 H3c54 0.96
O1 C55 1.445(3)
O1 C58 1.442(4)
C55 C56 1.518(4)
C55 H1c55 0.96
C55 H2c55 0.96
C56 C57 1.516(5)
C56 H1c56 0.96
C56 H2c56 0.96
C57 C58 1.518(4)
C57 H1c57 0.96
C57 H2c57 0.96
C58 H1c58 0.96
C58 H2c58 0.96
O2 C59 1.427(4)
O2 C62 1.431(5)
C59 C60 1.531(5)
C59 H1c59 0.96
C59 H2c59 0.96
C60 C61 1.484(5)
C60 H1c60 0.96
C60 H2c60 0.96
C61 C62 1.526(5)
C61 H1c61 0.96
C61 H2c61 0.96
C62 H1c62 0.96
C62 H2c62 0.96
O3 C63 1.424(4)
O3 C66 1.459(5)
C63 C64 1.439(7)
C63 H1c63 0.96
C63 H2c63 0.96
C64 C65 1.478(5)
C64 H1c64 0.96
C64 H2c64 0.96
C65 C66 1.515(6)
C65 H1c65 0.96
C65 H2c65 0.96
C66 H1c66 0.96
C66 H2c66 0.96

loop_
_geom_hbond_atom_site_label_D
_geom_hbond_atom_site_label_H
_geom_hbond_atom_site_label_A
_geom_hbond_site_symmetry_A
_geom_hbond_distance_DH
_geom_hbond_distance_HA
_geom_hbond_distance_DA
_geom_hbond_angle_DHA
N3 H1n3 O2 2_765 0.82(3) 2.16(3) 2.971(3) 169(3)
N5 H1n5 O1 . 0.74(3) 2.26(2) 2.985(3) 165(3)
N6 H1n6 N1 . 0.85(3) 2.06(3) 2.909(3) 175(4)
N2 H1n2 O3 1_565 0.88(4) 2.04(4) 2.917(4) 172(2)
